data_1507712
loop_
_publ_author_name
'Sch\"onherr, Heike'
'Leighton, James L.'

_publ_section_title
;
 Direct and highly enantioselective iso-Pictet-Spengler reactions with
 \a-ketoamides: access to underexplored indole core structures.
;
_journal_issue 10
_journal_name_full 'Organic letters'
_journal_page_first 2610
_journal_page_last 2613
_journal_paper_doi 10.1021/ol300922b
_journal_volume 14
_journal_year 2012
_chemical_absolute_configuration ad
_chemical_formula_sum 'C16 H16 N2 O S2'
_chemical_formula_weight 316.43
_chemical_name_systematic
; 
 ? 
;
_space_group_IT_number 1
_symmetry_cell_setting triclinic
_symmetry_space_group_name_Hall 'P 1'
_symmetry_space_group_name_H-M 'P 1'
_atom_sites_solution_hydrogens geom
_atom_sites_solution_primary direct
_atom_sites_solution_secondary difmap
_audit_creation_method SHELXL-97
_cell_angle_alpha 101.135(2)
_cell_angle_beta 94.640(2)
_cell_angle_gamma 90.106(2)
_cell_formula_units_Z 4
_cell_length_a 8.3985(11)
_cell_length_b 11.9291(15)
_cell_length_c 15.318(2)
_cell_measurement_reflns_used 9947
_cell_measurement_temperature 150(2)
_cell_measurement_theta_max 30.49
_cell_measurement_theta_min 2.41
_cell_volume 1500.6(3)
_computing_cell_refinement 'Bruker SAINT'
_computing_data_collection 'Bruker APEX2'
_computing_data_reduction 'Bruker SAINT'
_computing_molecular_graphics 'Bruker SHELXTL'
_computing_publication_material 'Bruker SHELXTL'
_computing_structure_refinement 'SHELXL-97 (Sheldrick, 2008)'
_computing_structure_solution 'SHELXS-97 (Sheldrick, 2008)'
_diffrn_ambient_temperature 150(2)
_diffrn_measured_fraction_theta_full 0.992
_diffrn_measured_fraction_theta_max 0.992
_diffrn_measurement_device_type 'Bruker APEX-II CCD'
_diffrn_measurement_method '\f and \w scans'
_diffrn_radiation_monochromator graphite
_diffrn_radiation_source 'fine-focus sealed tube'
_diffrn_radiation_type MoK\a
_diffrn_radiation_wavelength 0.71073
_diffrn_reflns_av_R_equivalents 0.0247
_diffrn_reflns_av_sigmaI/netI 0.0673
_diffrn_reflns_limit_h_max 12
_diffrn_reflns_limit_h_min -12
_diffrn_reflns_limit_k_max 17
_diffrn_reflns_limit_k_min -17
_diffrn_reflns_limit_l_max 21
_diffrn_reflns_limit_l_min -21
_diffrn_reflns_number 24385
_diffrn_reflns_theta_full 30.58
_diffrn_reflns_theta_max 30.58
_diffrn_reflns_theta_min 1.36
_exptl_absorpt_coefficient_mu 0.354
_exptl_absorpt_correction_T_max 0.9554
_exptl_absorpt_correction_T_min 0.9042
_exptl_absorpt_correction_type empirical
_exptl_absorpt_process_details SADABS
_exptl_crystal_colour COLORLESS
_exptl_crystal_density_diffrn 1.401
_exptl_crystal_density_method 'not measured'
_exptl_crystal_description BLOCK
_exptl_crystal_F_000 664
_exptl_crystal_size_max 0.29
_exptl_crystal_size_mid 0.16
_exptl_crystal_size_min 0.13
_refine_diff_density_max 0.347
_refine_diff_density_min -0.315
_refine_diff_density_rms 0.055
_refine_ls_abs_structure_details 'Flack H D (1983), Acta Cryst. A39, 876-881'
_refine_ls_abs_structure_Flack -0.04(4)
_refine_ls_extinction_method none
_refine_ls_goodness_of_fit_ref 1.020
_refine_ls_hydrogen_treatment constr
_refine_ls_matrix_type full
_refine_ls_number_parameters 762
_refine_ls_number_reflns 17751
_refine_ls_number_restraints 3
_refine_ls_restrained_S_all 1.020
_refine_ls_R_factor_all 0.0751
_refine_ls_R_factor_gt 0.0516
_refine_ls_shift/su_max 0.001
_refine_ls_shift/su_mean 0.000
_refine_ls_structure_factor_coef Fsqd
_refine_ls_weighting_details 'calc w=1/[\s^2^(Fo^2^)+(0.0515P)^2^+0.0000P] where P=(Fo^2^+2Fc^2^)/3'
_refine_ls_weighting_scheme calc
_refine_ls_wR_factor_gt 0.1048
_refine_ls_wR_factor_ref 0.1173
_reflns_number_gt 13411
_reflns_number_total 17751
_reflns_threshold_expression >2sigma(I)
_cod_data_source_file ol300922b_si_002.cif
_cod_data_source_block hi1s10
_cod_depositor_comments
;
The following automatic conversions were performed:

'_symmetry_cell_setting' value 'Triclinic' changed to 'triclinic'
according to /home/saulius/struct/CIF-dictionaries/cif_core.dic
dictionary named 'cif_core.dic' version 2.4.1 from
2010-06-29.

'_exptl_absorpt_correction_type' value 'EMPIRICAL'
changed to 'empirical' according to
/home/saulius/struct/CIF-dictionaries/cif_core.dic dictionary named
'cif_core.dic' version 2.4.1 from
2010-06-29.

'_refine_ls_hydrogen_treatment' value 'CONSTR' changed
to 'constr' according to
/home/saulius/struct/CIF-dictionaries/cif_core.dic dictionary named
'cif_core.dic' version 2.4.1 from 2010-06-29.

Automatic conversion script
Id: cif_fix_values 1715 2011-07-08 13:25:40Z adriana 

 Adding full bibliography for 1507712--1507713.cif.
;
_cod_original_sg_symbol_H-M P1
_cod_database_code 1507712

loop_
_symmetry_equiv_pos_as_xyz
'x, y, z'

loop_
_atom_site_label
_atom_site_type_symbol
_atom_site_fract_x
_atom_site_fract_y
_atom_site_fract_z
_atom_site_U_iso_or_equiv
_atom_site_adp_type
_atom_site_occupancy
_atom_site_symmetry_multiplicity
_atom_site_calc_flag
_atom_site_refinement_flags
S11 S -0.58797(10) -0.19421(7) 0.11528(6) 0.04105(19) Uani 1 1 d .
S12 S -0.70249(9) -0.33280(6) -0.06052(5) 0.03475(17) Uani 1 1 d .
S21 S -0.33106(9) -0.59964(6) -0.59945(6) 0.03914(19) Uani 1 1 d .
S22 S -0.41573(9) -0.47607(6) -0.42276(5) 0.03438(17) Uani 1 1 d .
S31 S -0.83146(10) -0.61455(7) -0.56130(6) 0.03991(19) Uani 1 1 d .
S32 S -0.71947(9) -0.66692(6) -0.38515(5) 0.03423(17) Uani 1 1 d .
S41 S -0.09128(10) -0.17291(7) 0.12495(7) 0.0466(2) Uani 1 1 d .
S42 S -0.00459(9) -0.13201(7) -0.05000(6) 0.04046(19) Uani 1 1 d .
O1 O -0.6782(3) -0.53435(19) -0.16553(14) 0.0436(6) Uani 1 1 d .
O2 O -0.3726(3) -0.28064(19) -0.30696(14) 0.0371(5) Uani 1 1 d .
O3 O -0.7415(3) -0.82088(19) -0.28373(14) 0.0400(5) Uani 1 1 d .
O4 O -0.0489(3) 0.0074(2) -0.16407(15) 0.0459(6) Uani 1 1 d .
N11 N -0.4798(3) -0.39930(18) 0.04078(15) 0.0239(5) Uani 1 1 d .
N12 N -0.5340(3) -0.59283(19) 0.09882(15) 0.0245(5) Uani 1 1 d .
N21 N -0.2111(3) -0.39662(18) -0.51136(15) 0.0245(5) Uani 1 1 d .
N22 N -0.2749(3) -0.19792(19) -0.56424(14) 0.0240(5) Uani 1 1 d .
N31 N -0.9463(3) -0.78109(19) -0.48707(15) 0.0256(5) Uani 1 1 d .
N32 N -0.8846(3) -0.99955(19) -0.55505(14) 0.0247(5) Uani 1 1 d .
N41 N -0.2121(3) -0.01279(18) 0.03837(15) 0.0264(5) Uani 1 1 d .
N42 N -0.1433(3) 0.21125(19) 0.09560(15) 0.0257(5) Uani 1 1 d .
C1 C -0.1472(4) -0.4424(4) -0.1687(2) 0.0512(9) Uani 1 1 d .
H1A H -0.1110 -0.3717 -0.1853 0.077 Uiso 1 1 calc R
H1B H -0.1814 -0.4981 -0.2229 0.077 Uiso 1 1 calc R
H1C H -0.0593 -0.4737 -0.1353 0.077 Uiso 1 1 calc R
C2 C -0.2853(5) -0.4171(3) -0.1116(2) 0.0483(9) Uani 1 1 d .
H2A H -0.3734 -0.3855 -0.1458 0.058 Uiso 1 1 calc R
H2B H -0.2512 -0.3580 -0.0585 0.058 Uiso 1 1 calc R
C3 C -0.6006(3) -0.6906(2) 0.11658(19) 0.0249(5) Uani 1 1 d .
C4 C -0.7242(3) -0.8673(2) 0.0361(2) 0.0306(6) Uani 1 1 d .
H4A H -0.7578 -0.9181 -0.0181 0.037 Uiso 1 1 calc R
C5 C -0.7466(3) -0.8959(3) 0.1175(2) 0.0364(7) Uani 1 1 d .
H5A H -0.7957 -0.9673 0.1190 0.044 Uiso 1 1 calc R
C6 C -0.6237(3) -0.7187(3) 0.1995(2) 0.0325(6) Uani 1 1 d .
H6A H -0.5896 -0.6692 0.2542 0.039 Uiso 1 1 calc R
C7 C -0.6988(3) -0.8224(3) 0.1970(2) 0.0382(7) Uani 1 1 d .
H7A H -0.7183 -0.8441 0.2517 0.046 Uiso 1 1 calc R
C8 C -0.4744(4) -0.4955(2) 0.16543(18) 0.0293(6) Uani 1 1 d .
H8A H -0.4031 -0.5217 0.2119 0.035 Uiso 1 1 calc R
H8B H -0.5648 -0.4550 0.1945 0.035 Uiso 1 1 calc R
C9 C -0.3470(4) -0.5215(3) -0.0809(2) 0.0314(6) Uani 1 1 d .
H9A H -0.2623 -0.5480 -0.0412 0.038 Uiso 1 1 calc R
H9B H -0.3697 -0.5835 -0.1336 0.038 Uiso 1 1 calc R
C10 C -0.4985(3) -0.4996(2) -0.03100(17) 0.0244(5) Uani 1 1 d .
C11 C -0.3828(3) -0.4148(2) 0.12110(18) 0.0280(6) Uani 1 1 d .
H11A H -0.3632 -0.3403 0.1623 0.034 Uiso 1 1 calc R
H11B H -0.2784 -0.4476 0.1051 0.034 Uiso 1 1 calc R
C12 C -0.6512(3) -0.7622(2) 0.03500(19) 0.0240(5) Uani 1 1 d .
C13 C -0.6178(3) -0.7019(2) -0.03408(18) 0.0254(5) Uani 1 1 d .
H13A H -0.6392 -0.7281 -0.0966 0.030 Uiso 1 1 calc R
C14 C -0.6307(3) -0.4715(2) -0.09752(19) 0.0293(6) Uani 1 1 d .
C15 C -0.5759(3) -0.3110(2) 0.0388(2) 0.0281(6) Uani 1 1 d .
C16 C -0.5494(3) -0.5998(2) 0.00715(17) 0.0224(5) Uani 1 1 d .
C17 C 0.1732(4) -0.3396(3) -0.2946(2) 0.0370(7) Uani 1 1 d .
H17A H 0.2285 -0.4080 -0.2826 0.055 Uiso 1 1 calc R
H17B H 0.1357 -0.2966 -0.2391 0.055 Uiso 1 1 calc R
H17C H 0.2469 -0.2915 -0.3183 0.055 Uiso 1 1 calc R
C18 C -0.3660(3) -0.0618(3) -0.66263(19) 0.0313(6) Uani 1 1 d .
H18A H -0.3326 -0.1059 -0.7163 0.038 Uiso 1 1 calc R
C19 C -0.4682(3) 0.0686(2) -0.5031(2) 0.0283(6) Uani 1 1 d .
H19A H -0.5026 0.1131 -0.4498 0.034 Uiso 1 1 calc R
C20 C -0.4401(4) 0.0417(3) -0.6610(2) 0.0346(7) Uani 1 1 d .
H20A H -0.4573 0.0697 -0.7150 0.042 Uiso 1 1 calc R
C21 C -0.2262(3) -0.2917(2) -0.63132(18) 0.0275(6) Uani 1 1 d .
H21A H -0.1621 -0.2619 -0.6736 0.033 Uiso 1 1 calc R
H21B H -0.3218 -0.3318 -0.6654 0.033 Uiso 1 1 calc R
C22 C 0.0305(3) -0.3750(2) -0.36293(19) 0.0288(6) Uani 1 1 d .
H22A H -0.0427 -0.4250 -0.3395 0.035 Uiso 1 1 calc R
H22B H 0.0683 -0.4189 -0.4188 0.035 Uiso 1 1 calc R
C23 C -0.0596(3) -0.2703(2) -0.38290(18) 0.0246(5) Uani 1 1 d .
H23A H 0.0078 -0.2284 -0.4164 0.030 Uiso 1 1 calc R
H23B H -0.0774 -0.2189 -0.3257 0.030 Uiso 1 1 calc R
C24 C -0.3427(3) -0.0984(2) -0.58156(18) 0.0237(5) Uani 1 1 d .
C25 C -0.4903(3) 0.1063(2) -0.5825(2) 0.0330(6) Uani 1 1 d .
H25A H -0.5405 0.1774 -0.5839 0.040 Uiso 1 1 calc R
C26 C -0.3066(3) -0.4881(2) -0.51771(19) 0.0279(6) Uani 1 1 d .
C27 C -0.1281(3) -0.3741(2) -0.58638(18) 0.0272(6) Uani 1 1 d .
H27A H -0.1149 -0.4463 -0.6294 0.033 Uiso 1 1 calc R
H27B H -0.0208 -0.3405 -0.5649 0.033 Uiso 1 1 calc R
C28 C -0.3393(3) -0.3364(2) -0.3762(2) 0.0279(6) Uani 1 1 d .
C29 C -0.3550(3) -0.1021(2) -0.43425(18) 0.0238(5) Uani 1 1 d .
H29A H -0.3733 -0.0815 -0.3729 0.029 Uiso 1 1 calc R
C30 C -0.2869(3) -0.1991(2) -0.47453(17) 0.0224(5) Uani 1 1 d .
C31 C -0.2216(3) -0.2996(2) -0.43699(17) 0.0213(5) Uani 1 1 d .
C32 C -0.3945(3) -0.0360(2) -0.50193(18) 0.0236(5) Uani 1 1 d .
C33 C -1.2914(4) -0.7584(3) -0.2849(2) 0.0449(8) Uani 1 1 d .
H33A H -1.3573 -0.6901 -0.2804 0.067 Uiso 1 1 calc R
H33B H -1.2483 -0.7664 -0.2251 0.067 Uiso 1 1 calc R
H33C H -1.3569 -0.8259 -0.3125 0.067 Uiso 1 1 calc R
C34 C -1.1539(4) -0.7469(3) -0.3421(2) 0.0411(7) Uani 1 1 d .
H34A H -1.1954 -0.7188 -0.3962 0.049 Uiso 1 1 calc R
H34B H -1.0748 -0.6900 -0.3080 0.049 Uiso 1 1 calc R
C35 C -0.7293(3) -1.2734(3) -0.6679(2) 0.0341(7) Uani 1 1 d .
H35A H -0.7130 -1.3186 -0.7246 0.041 Uiso 1 1 calc R
C36 C -0.9486(3) -0.9305(2) -0.61733(19) 0.0291(6) Uani 1 1 d .
H36A H -1.0186 -0.9781 -0.6655 0.035 Uiso 1 1 calc R
H36B H -0.8603 -0.8988 -0.6447 0.035 Uiso 1 1 calc R
C37 C -0.8022(3) -1.1695(3) -0.66384(19) 0.0308(6) Uani 1 1 d .
H37A H -0.8384 -1.1425 -0.7163 0.037 Uiso 1 1 calc R
C38 C -0.9209(3) -0.8515(2) -0.41870(17) 0.0237(5) Uani 1 1 d .
C39 C -0.8204(3) -1.1056(2) -0.57867(18) 0.0252(6) Uani 1 1 d .
C40 C -0.7659(3) -1.1430(2) -0.49986(18) 0.0249(5) Uani 1 1 d .
C41 C -0.6959(3) -1.2506(2) -0.5075(2) 0.0287(6) Uani 1 1 d .
H41A H -0.6608 -1.2792 -0.4556 0.034 Uiso 1 1 calc R
C42 C -0.7896(3) -0.7897(2) -0.3508(2) 0.0291(6) Uani 1 1 d .
C43 C -1.0431(3) -0.8344(2) -0.56782(19) 0.0286(6) Uani 1 1 d .
H43A H -1.0688 -0.7775 -0.6059 0.034 Uiso 1 1 calc R
H43B H -1.1445 -0.8647 -0.5520 0.034 Uiso 1 1 calc R
C44 C -0.6785(3) -1.3142(2) -0.5908(2) 0.0336(7) Uani 1 1 d .
H44A H -0.6313 -1.3873 -0.5962 0.040 Uiso 1 1 calc R
C45 C -0.8457(3) -0.6923(2) -0.48501(19) 0.0282(6) Uani 1 1 d .
C46 C -1.0727(3) -0.8601(2) -0.36952(19) 0.0287(6) Uani 1 1 d .
H46A H -1.1496 -0.9141 -0.4089 0.034 Uiso 1 1 calc R
H46B H -1.0436 -0.8921 -0.3155 0.034 Uiso 1 1 calc R
C47 C -0.7955(3) -1.0531(2) -0.42716(19) 0.0257(6) Uani 1 1 d .
H47A H -0.7708 -1.0530 -0.3655 0.031 Uiso 1 1 calc R
C48 C -0.8657(3) -0.9671(2) -0.46271(17) 0.0230(5) Uani 1 1 d .
C49 C -0.5878(4) -0.0587(3) -0.1860(2) 0.0489(9) Uani 1 1 d .
H49A H -0.6357 -0.1352 -0.2064 0.073 Uiso 1 1 calc R
H49B H -0.5545 -0.0294 -0.2373 0.073 Uiso 1 1 calc R
H49C H -0.6663 -0.0074 -0.1561 0.073 Uiso 1 1 calc R
C50 C -0.1941(3) 0.1489(2) 0.16080(19) 0.0300(6) Uani 1 1 d .
H50A H -0.2571 0.1992 0.2039 0.036 Uiso 1 1 calc R
H50B H -0.0994 0.1236 0.1942 0.036 Uiso 1 1 calc R
C51 C -0.0468(4) 0.3929(3) 0.1969(2) 0.0341(7) Uani 1 1 d .
H51A H -0.0789 0.3738 0.2504 0.041 Uiso 1 1 calc R
C52 C -0.0732(3) 0.3182(2) 0.11507(19) 0.0262(6) Uani 1 1 d .
C53 C -0.2004(3) 0.0494(2) -0.03429(18) 0.0256(5) Uani 1 1 d .
C54 C 0.0284(4) 0.4961(3) 0.1968(2) 0.0390(7) Uani 1 1 d .
H54A H 0.0487 0.5490 0.2515 0.047 Uiso 1 1 calc R
C55 C -0.4428(4) -0.0651(3) -0.1207(2) 0.0405(8) Uani 1 1 d .
H55A H -0.3658 -0.1198 -0.1500 0.049 Uiso 1 1 calc R
H55B H -0.4768 -0.0935 -0.0684 0.049 Uiso 1 1 calc R
C56 C 0.0497(3) 0.4501(2) 0.0382(2) 0.0328(7) Uani 1 1 d .
H56A H 0.0822 0.4700 -0.0148 0.039 Uiso 1 1 calc R
C57 C -0.1353(3) 0.1685(2) 0.00526(18) 0.0244(5) Uani 1 1 d .
C58 C -0.3613(3) 0.0521(2) -0.08949(19) 0.0289(6) Uani 1 1 d .
H58A H -0.4341 0.1032 -0.0531 0.035 Uiso 1 1 calc R
H58B H -0.3436 0.0852 -0.1425 0.035 Uiso 1 1 calc R
C59 C -0.0249(3) 0.3439(2) 0.03518(19) 0.0257(5) Uani 1 1 d .
C60 C 0.0753(3) 0.5246(2) 0.1179(2) 0.0332(7) Uani 1 1 d .
H60A H 0.1256 0.5965 0.1200 0.040 Uiso 1 1 calc R
C61 C -0.0660(3) 0.2473(2) -0.03347(19) 0.0272(6) Uani 1 1 d .
H61A H -0.0483 0.2395 -0.0948 0.033 Uiso 1 1 calc R
C62 C -0.2951(3) 0.0458(2) 0.11407(19) 0.0297(6) Uani 1 1 d .
H62A H -0.3102 -0.0064 0.1559 0.036 Uiso 1 1 calc R
H62B H -0.4014 0.0704 0.0929 0.036 Uiso 1 1 calc R
C63 C -0.1155(3) -0.1002(2) 0.0438(2) 0.0306(6) Uani 1 1 d .
C64 C -0.0825(3) -0.0161(2) -0.0958(2) 0.0316(6) Uani 1 1 d .

loop_
_atom_site_aniso_label
_atom_site_aniso_U_11
_atom_site_aniso_U_22
_atom_site_aniso_U_33
_atom_site_aniso_U_23
_atom_site_aniso_U_13
_atom_site_aniso_U_12
S11 0.0442(5) 0.0255(4) 0.0492(5) -0.0053(3) 0.0085(4) 0.0027(3)
S12 0.0364(4) 0.0254(3) 0.0424(4) 0.0100(3) -0.0054(3) 0.0084(3)
S21 0.0374(4) 0.0236(4) 0.0510(5) -0.0024(3) -0.0054(4) -0.0043(3)
S22 0.0306(4) 0.0301(4) 0.0455(5) 0.0142(3) 0.0055(3) -0.0075(3)
S31 0.0449(5) 0.0336(4) 0.0469(5) 0.0198(4) 0.0091(4) -0.0011(3)
S32 0.0353(4) 0.0256(3) 0.0407(4) 0.0061(3) -0.0024(3) -0.0104(3)
S41 0.0415(5) 0.0372(5) 0.0676(6) 0.0300(4) -0.0050(4) 0.0039(4)
S42 0.0345(4) 0.0273(4) 0.0584(5) 0.0039(4) 0.0074(4) 0.0108(3)
O1 0.0623(15) 0.0340(12) 0.0308(12) 0.0059(9) -0.0170(11) 0.0016(10)
O2 0.0443(12) 0.0406(12) 0.0302(11) 0.0109(10) 0.0159(10) 0.0030(10)
O3 0.0500(13) 0.0356(12) 0.0325(12) 0.0077(9) -0.0099(10) -0.0095(10)
O4 0.0510(14) 0.0480(14) 0.0390(13) 0.0038(11) 0.0165(11) 0.0087(11)
N11 0.0280(11) 0.0204(11) 0.0236(11) 0.0055(9) 0.0017(9) 0.0032(9)
N12 0.0229(11) 0.0271(12) 0.0241(11) 0.0067(9) 0.0011(9) 0.0021(9)
N21 0.0238(11) 0.0229(11) 0.0268(12) 0.0051(9) 0.0021(9) -0.0031(9)
N22 0.0276(11) 0.0244(11) 0.0205(11) 0.0051(9) 0.0035(9) 0.0019(9)
N31 0.0263(11) 0.0241(11) 0.0269(12) 0.0067(9) 0.0015(9) 0.0001(9)
N32 0.0278(11) 0.0239(11) 0.0227(11) 0.0054(9) 0.0007(9) 0.0016(9)
N41 0.0262(11) 0.0221(11) 0.0316(13) 0.0075(9) -0.0001(9) 0.0032(9)
N42 0.0266(11) 0.0238(11) 0.0266(12) 0.0043(9) 0.0032(9) 0.0011(9)
C1 0.049(2) 0.064(2) 0.047(2) 0.0193(18) 0.0173(17) -0.0059(18)
C2 0.060(2) 0.0399(19) 0.048(2) 0.0079(16) 0.0241(18) -0.0049(16)
C3 0.0202(12) 0.0245(13) 0.0316(14) 0.0093(11) 0.0023(10) 0.0054(10)
C4 0.0239(13) 0.0238(14) 0.0442(18) 0.0064(12) 0.0028(12) 0.0022(11)
C5 0.0228(14) 0.0343(16) 0.058(2) 0.0245(15) 0.0045(13) 0.0025(12)
C6 0.0288(14) 0.0431(17) 0.0289(15) 0.0153(13) 0.0021(12) 0.0017(12)
C7 0.0267(14) 0.0510(19) 0.0455(19) 0.0297(16) 0.0052(13) 0.0024(13)
C8 0.0346(15) 0.0298(14) 0.0230(13) 0.0049(11) 0.0001(11) 0.0008(11)
C9 0.0348(15) 0.0335(15) 0.0278(15) 0.0080(12) 0.0091(12) 0.0046(12)
C10 0.0274(13) 0.0240(13) 0.0215(13) 0.0040(10) 0.0003(10) 0.0026(10)
C11 0.0336(15) 0.0244(13) 0.0244(14) 0.0032(11) -0.0047(11) 0.0000(11)
C12 0.0202(12) 0.0233(12) 0.0297(14) 0.0074(10) 0.0030(10) 0.0077(10)
C13 0.0284(13) 0.0230(13) 0.0254(14) 0.0054(10) 0.0035(11) 0.0048(10)
C14 0.0342(15) 0.0258(14) 0.0293(15) 0.0113(12) -0.0029(12) 0.0013(11)
C15 0.0295(14) 0.0214(13) 0.0348(15) 0.0075(11) 0.0061(11) 0.0026(10)
C16 0.0223(12) 0.0230(13) 0.0226(13) 0.0058(10) 0.0026(10) 0.0069(10)
C17 0.0343(16) 0.0450(18) 0.0320(16) 0.0122(14) -0.0059(13) 0.0018(13)
C18 0.0321(15) 0.0342(16) 0.0282(15) 0.0085(12) -0.0006(12) 0.0021(12)
C19 0.0195(12) 0.0246(14) 0.0407(17) 0.0059(12) 0.0024(11) -0.0016(10)
C20 0.0334(15) 0.0370(16) 0.0386(17) 0.0216(14) -0.0006(13) 0.0035(12)
C21 0.0332(14) 0.0302(14) 0.0193(13) 0.0045(11) 0.0043(11) -0.0008(11)
C22 0.0316(14) 0.0281(14) 0.0263(14) 0.0062(11) -0.0022(11) 0.0009(11)
C23 0.0257(13) 0.0250(13) 0.0232(13) 0.0060(10) -0.0001(10) -0.0015(10)
C24 0.0207(12) 0.0232(13) 0.0270(14) 0.0061(10) -0.0005(10) -0.0020(10)
C25 0.0238(13) 0.0279(15) 0.0504(19) 0.0161(13) 0.0015(12) 0.0012(11)
C26 0.0249(13) 0.0230(13) 0.0360(16) 0.0099(11) -0.0059(11) -0.0021(10)
C27 0.0286(14) 0.0264(14) 0.0266(14) 0.0038(11) 0.0060(11) 0.0026(11)
C28 0.0248(13) 0.0289(14) 0.0331(15) 0.0135(12) 0.0016(11) -0.0002(11)
C29 0.0269(13) 0.0228(13) 0.0218(13) 0.0051(10) 0.0014(10) -0.0028(10)
C30 0.0196(11) 0.0238(13) 0.0244(13) 0.0063(10) 0.0010(10) -0.0034(10)
C31 0.0219(12) 0.0214(12) 0.0210(12) 0.0043(10) 0.0033(10) -0.0028(9)
C32 0.0191(12) 0.0240(13) 0.0272(14) 0.0047(10) -0.0006(10) -0.0018(10)
C33 0.0380(17) 0.059(2) 0.0337(18) -0.0025(16) 0.0088(14) 0.0031(16)
C34 0.0406(17) 0.0393(18) 0.0434(19) 0.0045(14) 0.0126(14) 0.0054(14)
C35 0.0305(15) 0.0315(15) 0.0361(16) -0.0055(13) 0.0063(12) -0.0027(12)
C36 0.0322(14) 0.0322(15) 0.0240(14) 0.0085(11) 0.0005(11) 0.0014(11)
C37 0.0300(14) 0.0339(15) 0.0266(14) 0.0022(12) -0.0004(11) -0.0030(12)
C38 0.0261(13) 0.0202(12) 0.0249(13) 0.0052(10) 0.0019(10) -0.0028(10)
C39 0.0226(13) 0.0229(13) 0.0291(15) 0.0031(11) 0.0000(11) -0.0019(10)
C40 0.0192(12) 0.0230(13) 0.0321(15) 0.0049(11) 0.0005(11) -0.0055(10)
C41 0.0217(13) 0.0275(14) 0.0376(16) 0.0092(12) 0.0003(11) -0.0007(11)
C42 0.0307(14) 0.0243(14) 0.0317(15) 0.0035(11) 0.0042(12) -0.0028(11)
C43 0.0279(14) 0.0272(14) 0.0309(15) 0.0086(12) -0.0042(11) -0.0003(11)
C44 0.0259(14) 0.0217(13) 0.0517(19) 0.0016(13) 0.0071(13) -0.0002(11)
C45 0.0298(14) 0.0241(13) 0.0314(15) 0.0052(11) 0.0067(11) 0.0017(11)
C46 0.0268(14) 0.0296(14) 0.0288(14) 0.0026(11) 0.0040(11) -0.0052(11)
C47 0.0258(13) 0.0234(13) 0.0283(14) 0.0070(11) -0.0009(11) -0.0056(10)
C48 0.0218(12) 0.0226(13) 0.0240(13) 0.0039(10) -0.0002(10) -0.0064(10)
C49 0.0392(18) 0.058(2) 0.042(2) -0.0042(17) -0.0118(15) -0.0061(16)
C50 0.0344(15) 0.0296(15) 0.0269(14) 0.0064(11) 0.0058(12) -0.0005(12)
C51 0.0352(16) 0.0297(15) 0.0339(16) -0.0039(12) 0.0063(13) -0.0037(12)
C52 0.0226(13) 0.0231(13) 0.0324(15) 0.0033(11) 0.0039(11) 0.0019(10)
C53 0.0227(13) 0.0248(13) 0.0291(14) 0.0051(11) 0.0022(11) 0.0029(10)
C54 0.0312(15) 0.0328(16) 0.0470(19) -0.0081(14) 0.0057(14) -0.0012(12)
C55 0.0397(17) 0.0303(16) 0.0462(19) 0.0023(14) -0.0153(14) -0.0024(13)
C56 0.0258(14) 0.0314(15) 0.0443(18) 0.0151(14) 0.0035(12) 0.0020(12)
C57 0.0217(12) 0.0239(13) 0.0270(14) 0.0053(10) -0.0014(10) 0.0041(10)
C58 0.0283(14) 0.0261(14) 0.0304(15) 0.0028(11) -0.0017(11) 0.0027(11)
C59 0.0210(13) 0.0255(13) 0.0308(14) 0.0068(11) 0.0001(11) 0.0028(10)
C60 0.0218(13) 0.0250(14) 0.0515(19) 0.0046(13) 0.0022(13) -0.0002(11)
C61 0.0266(13) 0.0280(14) 0.0283(15) 0.0100(11) -0.0017(11) 0.0019(11)
C62 0.0290(14) 0.0319(15) 0.0300(15) 0.0095(12) 0.0050(11) 0.0010(11)
C63 0.0259(14) 0.0223(13) 0.0424(17) 0.0067(12) -0.0048(12) -0.0010(10)
C64 0.0291(14) 0.0276(14) 0.0356(16) -0.0004(12) 0.0030(12) 0.0016(11)

loop_
_atom_type_symbol
_atom_type_description
_atom_type_scat_dispersion_real
_atom_type_scat_dispersion_imag
_atom_type_scat_source
C C 0.0033 0.0016 'International Tables Vol C Tables 4.2.6.8 and 6.1.1.4'
H H 0.0000 0.0000 'International Tables Vol C Tables 4.2.6.8 and 6.1.1.4'
N N 0.0061 0.0033 'International Tables Vol C Tables 4.2.6.8 and 6.1.1.4'
O O 0.0106 0.0060 'International Tables Vol C Tables 4.2.6.8 and 6.1.1.4'
S S 0.1246 0.1234 'International Tables Vol C Tables 4.2.6.8 and 6.1.1.4'

loop_
_geom_angle_atom_site_label_1
_geom_angle_atom_site_label_2
_geom_angle_atom_site_label_3
_geom_angle
C15 S12 C14 92.95(13)
C26 S22 C28 93.30(13)
C42 S32 C45 93.13(13)
C63 S42 C64 93.34(14)
C15 N11 C10 119.5(2)
C15 N11 C11 123.0(2)
C10 N11 C11 115.7(2)
C3 N12 C16 107.9(2)
C3 N12 C8 125.3(2)
C16 N12 C8 126.6(2)
C26 N21 C27 122.4(2)
C26 N21 C31 119.5(2)
C27 N21 C31 115.9(2)
C24 N22 C30 107.6(2)
C24 N22 C21 125.1(2)
C30 N22 C21 126.5(2)
C45 N31 C43 122.4(2)
C45 N31 C38 119.0(2)
C43 N31 C38 115.4(2)
C39 N32 C48 108.4(2)
C39 N32 C36 125.0(2)
C48 N32 C36 126.4(2)
C63 N41 C53 119.3(2)
C63 N41 C62 122.5(2)
C53 N41 C62 115.7(2)
C52 N42 C57 108.0(2)
C52 N42 C50 125.1(2)
C57 N42 C50 126.3(2)
C1 C2 C9 113.2(3)
N12 C3 C6 128.8(3)
N12 C3 C12 108.4(2)
C6 C3 C12 122.8(3)
C5 C4 C12 118.7(3)
C4 C5 C7 121.1(3)
C7 C6 C3 116.1(3)
C6 C7 C5 122.3(3)
N12 C8 C11 109.5(2)
C2 C9 C10 113.6(3)
N11 C10 C16 108.7(2)
N11 C10 C14 106.0(2)
C16 C10 C14 109.8(2)
N11 C10 C9 111.7(2)
C16 C10 C9 113.2(2)
C14 C10 C9 107.1(2)
N11 C11 C8 107.6(2)
C4 C12 C3 118.8(3)
C4 C12 C13 134.3(3)
C3 C12 C13 106.8(2)
C16 C13 C12 106.8(2)
O1 C14 C10 124.8(3)
O1 C14 S12 124.8(2)
C10 C14 S12 110.42(19)
N11 C15 S11 128.4(2)
N11 C15 S12 110.9(2)
S11 C15 S12 120.65(16)
C13 C16 N12 110.2(2)
C13 C16 C10 130.4(2)
N12 C16 C10 119.4(2)
C20 C18 C24 116.7(3)
C25 C19 C32 119.0(3)
C18 C20 C25 121.9(3)
N22 C21 C27 109.5(2)
C17 C22 C23 111.0(2)
C22 C23 C31 113.7(2)
N22 C24 C18 128.9(3)
N22 C24 C32 108.5(2)
C18 C24 C32 122.6(3)
C19 C25 C20 120.9(3)
N21 C26 S21 128.5(2)
N21 C26 S22 110.7(2)
S21 C26 S22 120.87(16)
N21 C27 C21 108.4(2)
O2 C28 C31 125.1(3)
O2 C28 S22 124.9(2)
C31 C28 S22 110.0(2)
C30 C29 C32 107.0(2)
C29 C30 N22 110.3(2)
C29 C30 C31 130.7(2)
N22 C30 C31 118.9(2)
N21 C31 C30 108.2(2)
N21 C31 C28 106.2(2)
C30 C31 C28 109.9(2)
N21 C31 C23 111.9(2)
C30 C31 C23 111.7(2)
C28 C31 C23 108.7(2)
C19 C32 C24 118.9(2)
C19 C32 C29 134.5(3)
C24 C32 C29 106.5(2)
C46 C34 C33 111.4(3)
C37 C35 C44 121.8(3)
N32 C36 C43 109.0(2)
C35 C37 C39 116.7(3)
N31 C38 C48 108.3(2)
N31 C38 C42 105.8(2)
C48 C38 C42 110.5(2)
N31 C38 C46 111.8(2)
C48 C38 C46 112.0(2)
C42 C38 C46 108.3(2)
N32 C39 C37 129.1(2)
N32 C39 C40 108.1(2)
C37 C39 C40 122.8(3)
C41 C40 C39 118.4(3)
C41 C40 C47 134.9(3)
C39 C40 C47 106.7(2)
C44 C41 C40 119.3(3)
O3 C42 C38 124.5(3)
O3 C42 S32 124.8(2)
C38 C42 S32 110.68(19)
N31 C43 C36 108.1(2)
C41 C44 C35 121.1(3)
N31 C45 S31 128.0(2)
N31 C45 S32 110.7(2)
S31 C45 S32 121.35(17)
C34 C46 C38 113.8(2)
C48 C47 C40 107.2(2)
C47 C48 N32 109.5(2)
C47 C48 C38 131.0(2)
N32 C48 C38 119.6(2)
N42 C50 C62 109.7(2)
C54 C51 C52 116.9(3)
N42 C52 C51 129.4(3)
N42 C52 C59 107.9(2)
C51 C52 C59 122.6(3)
N41 C53 C57 108.3(2)
N41 C53 C64 106.3(2)
C57 C53 C64 110.1(2)
N41 C53 C58 112.2(2)
C57 C53 C58 111.9(2)
C64 C53 C58 107.9(2)
C51 C54 C60 121.7(3)
C49 C55 C58 111.0(3)
C60 C56 C59 119.6(3)
C61 C57 N42 110.0(2)
C61 C57 C53 130.7(3)
N42 C57 C53 119.3(2)
C55 C58 C53 114.0(2)
C56 C59 C52 118.4(3)
C56 C59 C61 134.5(3)
C52 C59 C61 107.0(2)
C56 C60 C54 120.8(3)
C57 C61 C59 107.0(3)
N41 C62 C50 108.0(2)
N41 C63 S41 128.2(2)
N41 C63 S42 110.9(2)
S41 C63 S42 120.89(17)
O4 C64 C53 125.0(3)
O4 C64 S42 125.2(2)
C53 C64 S42 109.8(2)

loop_
_geom_bond_atom_site_label_1
_geom_bond_atom_site_label_2
_geom_bond_distance
S11 C15 1.647(3)
S12 C15 1.760(3)
S12 C14 1.766(3)
S21 C26 1.642(3)
S22 C26 1.764(3)
S22 C28 1.778(3)
S31 C45 1.637(3)
S32 C42 1.764(3)
S32 C45 1.764(3)
S41 C63 1.647(3)
S42 C63 1.757(3)
S42 C64 1.771(3)
O1 C14 1.199(3)
O2 C28 1.192(3)
O3 C42 1.200(3)
O4 C64 1.188(4)
N11 C15 1.332(3)
N11 C10 1.459(3)
N11 C11 1.462(3)
N12 C3 1.375(3)
N12 C16 1.386(3)
N12 C8 1.449(3)
N21 C26 1.337(3)
N21 C27 1.458(3)
N21 C31 1.467(3)
N22 C24 1.379(3)
N22 C30 1.389(3)
N22 C21 1.449(3)
N31 C45 1.348(3)
N31 C43 1.459(3)
N31 C38 1.467(3)
N32 C39 1.371(3)
N32 C48 1.388(3)
N32 C36 1.449(3)
N41 C63 1.333(3)
N41 C53 1.461(3)
N41 C62 1.462(4)
N42 C52 1.374(3)
N42 C57 1.386(3)
N42 C50 1.445(4)
C1 C2 1.506(5)
C2 C9 1.518(4)
C3 C6 1.402(4)
C3 C12 1.404(4)
C4 C5 1.381(4)
C4 C12 1.399(4)
C5 C7 1.386(5)
C6 C7 1.380(4)
C8 C11 1.521(4)
C9 C10 1.534(4)
C10 C16 1.504(4)
C10 C14 1.528(4)
C12 C13 1.434(4)
C13 C16 1.361(4)
C17 C22 1.528(4)
C18 C20 1.381(4)
C18 C24 1.393(4)
C19 C25 1.376(4)
C19 C32 1.397(4)
C20 C25 1.394(4)
C21 C27 1.514(4)
C22 C23 1.529(4)
C23 C31 1.537(4)
C24 C32 1.403(4)
C28 C31 1.531(4)
C29 C30 1.353(4)
C29 C32 1.437(4)
C30 C31 1.512(3)
C33 C34 1.526(4)
C34 C46 1.516(4)
C35 C37 1.377(4)
C35 C44 1.398(4)
C36 C43 1.511(4)
C37 C39 1.398(4)
C38 C48 1.505(4)
C38 C42 1.535(4)
C38 C46 1.546(4)
C39 C40 1.409(4)
C40 C41 1.401(4)
C40 C47 1.428(4)
C41 C44 1.371(4)
C47 C48 1.365(4)
C49 C55 1.523(4)
C50 C62 1.518(4)
C51 C54 1.383(4)
C51 C52 1.392(4)
C52 C59 1.407(4)
C53 C57 1.515(4)
C53 C64 1.533(4)
C53 C58 1.539(4)
C54 C60 1.401(5)
C55 C58 1.529(4)
C56 C60 1.365(4)
C56 C59 1.404(4)
C57 C61 1.358(4)
C59 C61 1.422(4)

loop_
_cod_related_entry_id
_cod_related_entry_database
_cod_related_entry_code
1 ChemSpider 30651905
